data_2010037
loop_
_publ_author_name
'Lynch, Vincent M'
'Lee, Wen-Cherng'
'Martin, Stephen F.'
'Davis, Brian E.'

_publ_section_title
;
 A novel dioxabicyclo[3.3.1]nonane, a key intermediate in the synthesis
 of erythronolide B <i>seco</i>-acid
;
_journal_issue 9
_journal_name_full 'Acta Crystallographica Section C'
_journal_page_first 1467
_journal_page_last 1469
_journal_paper_doi 10.1107/S0108270193012880
_journal_volume 50
_journal_year 1994
_chemical_formula_moiety 'C16 H24 N2 O4'
_chemical_formula_sum 'C16 H24 N2 O4'
_chemical_formula_weight 308.38
_chemical_name_systematic
;(1R,4S,5R,6R,8R)-1-ethyl-6-(N-imidazolyl)carbonyloxy-4,6,8-
trimethyl-2,9-dioxabicyclo[3.3.1]nonane
;
_symmetry_cell_setting monoclinic
_symmetry_space_group_name_H-M 'P 1 21 1'
_cell_angle_alpha 90.0
_cell_angle_beta 103.631(10)
_cell_angle_gamma 90.0
_cell_formula_units_Z 4
_cell_length_a 9.2100(11)
_cell_length_b 10.156(2)
_cell_length_c 17.575(2)
_cell_measurement_reflns_used 40
_cell_measurement_temperature 173.0(10)
_cell_measurement_theta_max 12.1
_cell_measurement_theta_min 9.2
_cell_volume 1597.6(4)
_computing_cell_refinement 'Siemens P3/V data collection system'
_computing_data_collection 'Siemens P3/V data collection system'
_computing_data_reduction 'SHELXTL-Plus (Sheldrick, 1991)'
_computing_molecular_graphics SHELXTL-Plus
_computing_publication_material 'FUER (Larson, 1982); MPLN (Cordes, 1983)'
_computing_structure_refinement SHELXTL-Plus
_computing_structure_solution SHELXTL-Plus
_diffrn_ambient_temperature 173.0(10)
_diffrn_measurement_device 'Nicolet R3 diffractometer'
_diffrn_measurement_method \w-scan
_diffrn_radiation_monochromator graphite
_diffrn_radiation_source 'X-ray tube'
_diffrn_radiation_type MoK\a
_diffrn_radiation_wavelength 0.71069
_diffrn_reflns_av_R_equivalents 0.0177
_diffrn_reflns_limit_h_max 10
_diffrn_reflns_limit_h_min -10
_diffrn_reflns_limit_k_max 12
_diffrn_reflns_limit_k_min 0
_diffrn_reflns_limit_l_max 20
_diffrn_reflns_limit_l_min -20
_diffrn_reflns_number 6258
_diffrn_reflns_theta_max 25.0
_diffrn_reflns_theta_min 2.0
_diffrn_standards_decay_% 1.56
_diffrn_standards_interval_count 96
_diffrn_standards_number 4
_exptl_absorpt_coefficient_mu 0.086
_exptl_absorpt_correction_type none
_exptl_crystal_colour colorless
_exptl_crystal_density_diffrn 1.28
_exptl_crystal_description plate
_exptl_crystal_F_000 664
_exptl_crystal_size_max 0.73
_exptl_crystal_size_mid 0.36
_exptl_crystal_size_min 0.16
_refine_diff_density_max 0.18
_refine_diff_density_min -0.16
_refine_ls_extinction_coef 1.4E-6(2)
_refine_ls_extinction_method 'modified Larson (1982); SHELXTL-Plus (Sheldrick, 1991)'
_refine_ls_goodness_of_fit_obs 1.07
_refine_ls_hydrogen_treatment refall
_refine_ls_matrix_type full
_refine_ls_number_parameters 589
_refine_ls_number_reflns 2471
_refine_ls_R_factor_all 0.0459
_refine_ls_R_factor_obs 0.0336
_refine_ls_shift/esd_max 0.0742
_refine_ls_shift/esd_mean 0.0004
_refine_ls_structure_factor_coef F
_refine_ls_weighting_details 'w = 1/[\s^2^(F) + 0.0004F^2^]'
_refine_ls_weighting_scheme calc
_refine_ls_wR_factor_all 0.0367
_refine_ls_wR_factor_obs 0.0336
_reflns_number_observed 2471
_reflns_number_total 2999
_reflns_observed_criterion F>4.0\s(F)
_cod_data_source_file hh1043.cif
_cod_data_source_block structure
_cod_depositor_comments
;
The following automatic conversions were performed:
'_symmetry_cell_setting' value 'Monoclinic' changed to 'monoclinic'
according to '/home/saulius/struct/CIF-dictionaries/cif_core.dic'
dictionary named 'cif_core.dic' version 2.4.1 from 2010-06-29.

Automatic conversion script
Id: cif_fix_enum 1527 2010-12-29 10:47:43Z saulius 

The following automatic conversions were performed:

'_symmetry_cell_setting' value 'Monoclinic' changed to 'monoclinic'
according to /home/saulius/struct/CIF-dictionaries/cif_core.dic
dictionary named 'cif_core.dic' version 2.4.1 from 2010-06-29.

Automatic conversion script
Id: cif_fix_values 1715 2011-07-08 13:25:40Z adriana 

The following automatic conversions were performed:

'_refine_ls_weighting_scheme' value 'calc w = 1/[\s^2^(F) +
0.0004F^2^]' was changed to 'calc'. New tag
'_refine_ls_weighting_details' was created. The value of the new tag
was set to 'w = 1/[\s^2^(F) + 0.0004F^2^]'.

Automatic conversion script
Id: cif_fix_values 3143 2015-03-26 13:38:13Z robertas 
;
_cod_original_cell_volume 1597.5(4)
_cod_original_sg_symbol_H-M 'P 21'
_cod_database_code 2010037

loop_
_atom_site_aniso_label
_atom_site_aniso_U_11
_atom_site_aniso_U_22
_atom_site_aniso_U_33
_atom_site_aniso_U_12
_atom_site_aniso_U_13
_atom_site_aniso_U_23
C1 0.029(2) 0.031(2) 0.025(2) 0.0000(14) 0.0028(15) 0.000(2)
O2 0.0375(14) 0.0314(14) 0.0352(13) -0.0084(11) 0.0050(12) 0.0031(13)
C3 0.030(2) 0.031(2) 0.036(2) -0.0021(14) -0.002(2) -0.006(2)
C4 0.034(2) 0.027(2) 0.021(2) 0.0074(14) 0.0033(14) -0.001(2)
C5 0.024(2) 0.027(2) 0.022(2) 0.0055(13) 0.0066(15) 0.003(2)
C6 0.025(2) 0.026(2) 0.022(2) 0.0008(13) 0.0053(14) 0.003(2)
C7 0.031(2) 0.022(2) 0.031(2) 0.004(2) 0.012(2) -0.001(2)
C8 0.036(2) 0.028(2) 0.034(2) 0.000(2) 0.018(2) 0.005(2)
O9 0.0219(11) 0.0291(11) 0.0232(12) 0.0066(8) 0.0055(10) 0.0042(10)
C10 0.056(3) 0.027(3) 0.028(2) 0.005(2) 0.014(2) 0.003(2)
C11 0.093(4) 0.044(4) 0.059(3) -0.004(3) 0.035(3) 0.018(3)
C12 0.053(3) 0.035(3) 0.027(2) 0.003(2) -0.004(2) -0.003(2)
C13 0.027(2) 0.034(2) 0.032(2) -0.005(2) -0.001(2) 0.003(2)
C14 0.072(3) 0.036(3) 0.027(2) 0.006(2) 0.014(2) 0.000(2)
O15 0.0323(12) 0.0226(12) 0.0242(12) 0.0018(10) 0.0069(10) 0.0028(12)
C16 0.029(2) 0.025(2) 0.033(2) -0.0014(15) 0.010(2) 0.004(2)
O17 0.053(2) 0.027(2) 0.0304(14) 0.0004(10) 0.0086(13) -0.0016(13)
N18 0.032(2) 0.026(2) 0.029(2) 0.0030(12) 0.0107(13) 0.002(2)
C19 0.023(2) 0.028(2) 0.039(2) -0.003(2) 0.008(2) 0.001(2)
N20 0.041(2) 0.038(2) 0.044(2) 0.0052(14) 0.009(2) 0.011(2)
C21 0.067(3) 0.041(3) 0.035(2) 0.008(2) 0.015(2) 0.009(2)
C22 0.064(3) 0.033(3) 0.033(2) 0.009(2) 0.020(2) 0.003(2)
C1' 0.023(2) 0.023(2) 0.024(2) -0.0020(13) 0.0070(13) 0.001(2)
O2' 0.0372(14) 0.0271(14) 0.0263(12) -0.0065(10) 0.0124(11) -0.0049(12)
C3' 0.036(2) 0.023(2) 0.029(2) -0.0019(14) 0.014(2) -0.003(2)
C4' 0.029(2) 0.026(2) 0.025(2) 0.0040(14) 0.0060(14) 0.003(2)
C5' 0.020(2) 0.024(2) 0.024(2) 0.0008(13) 0.0041(15) -0.001(2)
C6' 0.023(2) 0.021(2) 0.023(2) -0.0016(13) 0.0046(14) -0.003(2)
C7' 0.021(2) 0.023(2) 0.036(2) 0.0021(15) 0.003(2) 0.005(2)
C8' 0.021(2) 0.025(2) 0.032(2) -0.0019(13) 0.0030(15) 0.002(2)
O9' 0.0227(11) 0.0251(11) 0.0213(11) 0.0028(8) 0.0049(10) 0.0002(11)
C10' 0.035(2) 0.031(2) 0.026(2) 0.004(2) 0.007(2) -0.001(2)
C11' 0.050(2) 0.029(2) 0.034(2) -0.009(2) 0.005(2) -0.004(2)
C12' 0.043(3) 0.031(3) 0.028(2) 0.006(2) 0.008(2) 0.002(2)
C13' 0.029(2) 0.029(2) 0.026(2) -0.0044(15) 0.007(2) 0.001(2)
C14' 0.044(2) 0.029(2) 0.025(2) -0.004(2) -0.001(2) 0.005(2)
O15' 0.0317(12) 0.0208(12) 0.0249(11) 0.0028(10) 0.0049(10) -0.0002(12)
C16' 0.026(2) 0.026(2) 0.033(2) -0.0010(14) 0.006(2) 0.000(2)
O17' 0.051(2) 0.028(2) 0.0292(14) 0.0045(10) 0.0058(13) 0.0063(13)
N18' 0.033(2) 0.020(2) 0.030(2) -0.0010(12) 0.0096(13) 0.001(2)
C19' 0.030(2) 0.026(2) 0.040(2) -0.005(2) 0.015(2) -0.002(2)
N20' 0.049(2) 0.033(2) 0.054(2) -0.008(2) 0.023(2) -0.007(2)
C21' 0.077(3) 0.045(3) 0.032(3) -0.010(2) 0.010(2) -0.008(2)
C22' 0.065(3) 0.031(3) 0.033(2) 0.000(2) 0.001(2) 0.000(2)

loop_
_atom_site_label
_atom_site_fract_x
_atom_site_fract_y
_atom_site_fract_z
_atom_site_U_iso_or_equiv
_atom_site_thermal_displace_type
C1 .7191(4) 0.7150(4) 0.4201(2) 0.0286(12) Uani
O2 0.8434(3) 0.76451 0.47810(13) 0.0353(8) Uani
C3 0.8936(4) 0.6862(5) 0.5471(2) 0.0340(12) Uani
C4 0.7661(4) 0.6354(4) 0.5783(2) 0.0277(12) Uani
C5 0.6439(3) 0.5754(4) 0.5133(2) 0.0241(11) Uani
C6 0.6706(3) 0.4493(4) 0.4694(2) 0.0242(10) Uani
C7 0.7869(4) 0.4704(4) 0.4221(2) 0.0272(12) Uani
C8 0.7640(4) 0.6002(4) 0.3739(2) 0.0310(12) Uani
O9 0.5997(2) 0.6752(3) 0.45443(11) 0.0247(7) Uani
C10 0.6588(5) 0.8361(5) 0.3714(2) 0.0364(14) Uani
C11 0.7696(7) 0.9035(6) 0.3334(3) 0.062(2) Uani
C12 0.8196(5) 0.5528(5) 0.6526(2) 0.041(2) Uani
C13 0.5205(4) 0.4008(5) 0.4219(2) 0.0324(12) Uani
C14 0.6551(6) 0.5811(5) 0.2940(2) 0.045(2) Uani
O15 0.7285(2) 0.3529(3) 0.53320(12) 0.0263(7) Uani
C16 0.7482(3) 0.2287(4) 0.5146(2) 0.0287(12) Uani
O17 0.7339(3) 0.1816(4) 0.45080(14) 0.0370(9) Uani
N18 0.7935(3) 0.1517(4) 0.5829(2) 0.0287(10) Uani
C19 0.8311(4) 0.0217(4) 0.5831(2) 0.0297(11) Uani
N20 0.8663(3) -0.0273(4) 0.6535(2) 0.0407(11) Uani
C21 0.8476(5) 0.0758(5) 0.7014(3) 0.047(2) Uani
C22 0.8044(5) 0.1863(5) 0.6605(2) 0.042(2) Uani
C1' 0.2075(3) 0.6367(4) -0.0719(2) 0.0230(10) Uani
O2' 0.1363(2) 0.5924(3) -0.01205(12) 0.0294(8) Uani
C3' 0.1513(4) 0.6732(4) 0.0564(2) 0.0283(11) Uani
C4' 0.3103(4) 0.7209(4) 0.0857(2) 0.0264(11) Uani
C5' 0.3710(4) 0.7779(4) 0.0183(2) 0.0227(11) Uani
C6' 0.3059(3) 0.9036(4) -0.0262(2) 0.0224(10) Uani
C7' 0.1451(3) 0.8830(4) -0.0727(2) 0.0272(11) Uani
C8' 0.1208(4) 0.7519(4) -0.1191(2) 0.0263(11) Uani
O9' 0.3583(2) 0.6753(3) -0.03946(11) 0.0231(7) Uani
C10' 0.2184(4) 0.5129(4) -0.1186(2) 0.0307(12) Uani
C11' 0.0688(5) 0.4474(5) -0.1533(2) 0.0385(14) Uani
C12' 0.3288(5) 0.8052(5) 0.1590(2) 0.0340(15) Uani
C13' 0.4122(4) 0.9489(4) -0.0751(2) 0.0277(11) Uani
C14' 0.1572(4) 0.7683(5) -0.1997(2) 0.0341(14) Uani
O15' 0.3082(2) 1.0011(3) 0.03736(12) 0.0261(7) Uani
C16' 0.2716(3) 1.1252(4) 0.0182(2) 0.0283(11) Uani
O17' 0.2284(3) 1.1721(4) -0.04566(13) 0.0370(9) Uani
N18' 0.2864(3) 1.2022(4) 0.0864(2) 0.0274(10) Uani
C19' 0.2422(4) 1.3323(4) 0.0855(2) 0.0308(12) Uani
N20' 0.2641(3) 1.3804(4) 0.1556(2) 0.0437(12) Uani
C21' 0.3272(5) 1.2782(5) 0.2044(3) 0.052(2) Uani
C22' 0.3419(5) 1.1697(5) 0.1640(2) 0.045(2) Uani
H3A 0.961(3) 0.743(3) 0.583(2) 0.025(8) Uiso
H3B 0.957(3) 0.615(4) 0.539(2) 0.024(9) Uiso
H4 0.719(4) 0.717(4) 0.594(2) 0.034(9) Uiso
H5 0.547(3) 0.560(3) 0.538(2) 0.022(8) Uiso
H7A 0.891(3) 0.472(3) 0.461(2) 0.017(7) Uiso
H7B 0.781(3) 0.393(3) 0.388(2) 0.024(8) Uiso
H8 0.861(4) 0.627(3) 0.364(2) 0.033(9) Uiso
H10A 0.566(4) 0.812(4) 0.335(2) 0.036(10) Uiso
H10B 0.636(4) 0.900(4) 0.408(2) 0.038(10) Uiso
H11A 0.723(5) 0.985(5) 0.304(3) 0.066(13) Uiso
H11B 0.865(6) 0.920(5) 0.372(3) 0.08(2) Uiso
H11C 0.794(5) 0.842(5) 0.295(3) 0.08(2) Uiso
H12A 0.876(4) 0.613(4) 0.694(2) 0.040(10) Uiso
H12B 0.879(4) 0.471(5) 0.643(2) 0.053(12) Uiso
H12C 0.730(4) 0.507(4) 0.669(2) 0.034(9) Uiso
H13A 0.461(4) 0.364(4) 0.457(2) 0.049(11) Uiso
H13B 0.475(3) 0.472(4) 0.393(2) 0.028(9) Uiso
H13C 0.531(4) 0.330(4) 0.387(2) 0.051(11) Uiso
H14A 0.668(5) 0.488(5) 0.273(3) 0.070(13) Uiso
H14B 0.671(4) 0.656(4) 0.259(2) 0.049(11) Uiso
H14C 0.550(4) 0.577(4) 0.299(2) 0.049(12) Uiso
H19 0.829(4) -0.020(5) 0.534(2) 0.055(13) Uiso
H21 0.858(4) 0.071(5) 0.751(2) 0.059(13) Uiso
H22 0.794(4) 0.279(4) 0.674(2) 0.054(12) Uiso
H3'A 0.123(4) 0.621(4) 0.094(2) 0.034(9) Uiso
H3'B 0.075(3) 0.749(4) 0.043(2) 0.028(9) Uiso
H4' 0.371(3) 0.642(3) 0.099(2) 0.016(7) Uiso
H5' 0.480(3) 0.792(3) 0.039(2) 0.011(7) Uiso
H7'A 0.080(3) 0.890(3) -0.032(2) 0.025(8) Uiso
H7'B 0.123(3) 0.964(3) -0.106(2) 0.022(8) Uiso
H8' 0.012(4) 0.725(3) -0.124(2) 0.037(9) Uiso
H10C 0.268(3) 0.532(3) -0.160(2) 0.027(9) Uiso
H10D 0.286(4) 0.456(4) -0.081(2) 0.045(10) Uiso
H11D 0.017(4) 0.430(4) -0.111(2) 0.044(11) Uiso
H11E 0.087(4) 0.362(5) -0.172(2) 0.045(11) Uiso
H11F 0.001(5) 0.503(5) -0.190(2) 0.067(13) Uiso
H12D 0.435(4) 0.846(4) 0.173(2) 0.042(10) Uiso
H12E 0.262(4) 0.871(4) 0.155(2) 0.038(10) Uiso
H12F 0.318(4) 0.747(4) 0.206(2) 0.053(11) Uiso
H13D 0.506(4) 0.992(4) -0.040(2) 0.036(9) Uiso
H13E 0.439(3) 0.868(3) -0.101(2) 0.022(8) Uiso
H13F 0.371(3) 1.019(3) -0.112(2) 0.027(8) Uiso
H14D 0.101(3) 0.840(4) -0.226(2) 0.028(9) Uiso
H14E 0.123(4) 0.693(4) -0.231(2) 0.034(9) Uiso
H14F 0.276(5) 0.776(4) -0.196(2) 0.056(12) Uiso
H19' 0.199(4) 1.375(4) 0.031(2) 0.047(11) Uiso
H21' 0.356(5) 1.284(5) 0.253(3) 0.068(15) Uiso
H22' 0.379(4) 1.087(4) 0.180(2) 0.043(11) Uiso

loop_
_atom_type_symbol
_atom_type_scat_dispersion_real
_atom_type_scat_dispersion_imag
_atom_type_scat_source
C .002 .002 'International Tables Vol.IV'
H 0 0 'International Tables Vol.IV'
O .008 .006 'International Tables Vol.IV'
N .004 .003 'International Tables Vol.IV'

loop_
_geom_angle_atom_site_label_1
_geom_angle_atom_site_label_2
_geom_angle_atom_site_label_3
_geom_angle
_geom_angle_publ_flag
O2 C1 C8 112.0(3) yes
O2 C1 O9 111.3(2) yes
C8 C1 O9 109.8(3) yes
C8 C1 C10 115.0(3) yes
O9 C1 C10 104.5(3) yes
C10 C1 O2 103.9(3) yes
C3 O2 C1 116.8(2) yes
C4 C3 O2 112.1(3) yes
C5 C4 C12 116.8(4) yes
C5 C4 C3 111.4(3) yes
C12 C4 C3 112.2(3) yes
C6 C5 O9 106.1(3) yes
C6 C5 C4 121.9(3) yes
O9 C5 C4 106.9(3) yes
C7 C6 C13 114.4(3) yes
C7 C6 O15 109.4(3) yes
C7 C6 C5 111.9(3) yes
C13 C6 O15 108.5(3) yes
C13 C6 C5 108.2(3) yes
O15 C6 C5 103.9(2) yes
C8 C7 C6 113.3(3) yes
C14 C8 C1 112.5(3) yes
C14 C8 C7 111.5(3) yes
C1 C8 C7 112.0(3) yes
C1 O9 C5 112.7(2) yes
C11 C10 C1 114.8(4) yes
C16 O15 C6 119.0(3) yes
O17 C16 N18 121.4(4) yes
O17 C16 O15 128.2(4) yes
N18 C16 O15 110.3(3) yes
C19 N18 C22 106.5(3) yes
C19 N18 C16 124.2(3) yes
C22 N18 C16 129.3(4) yes
N20 C19 N18 112.2(3) yes
C21 N20 C19 104.5(4) yes
C22 C21 N20 111.8(4) yes
N18 C22 C21 104.9(4) yes
O2' C1' C8' 111.3(3) yes
O2' C1' O9' 111.2(2) yes
C8' C1' O9' 109.8(3) yes
C8' C1' C10' 115.5(3) yes
O9' C1' C10' 105.2(3) yes
C10' C1' O2' 103.7(3) yes
C3' O2' C1' 117.6(3) yes
C4' C3' O2' 111.3(3) yes
C5' C4' C12' 116.9(3) yes
C5' C4' C3' 110.9(2) yes
C12' C4' C3' 112.0(3) yes
C6' C5' O9' 106.5(2) yes
C6' C5' C4' 122.3(3) yes
O9' C5' C4' 106.7(3) yes
C7' C6' C13' 114.3(3) yes
C7' C6' O15' 109.5(3) yes
C7' C6' C5' 111.7(3) yes
C13' C6' O15' 109.0(3) yes
C13' C6' C5' 108.2(3) yes
O15' C6' C5' 103.6(2) yes
C8' C7' C6' 113.6(3) yes
C14' C8' C1' 112.3(3) yes
C14' C8' C7' 110.8(3) yes
C1' C8' C7' 112.1(3) yes
C1' O9' C5' 113.0(3) yes
C11' C10' C1' 114.2(3) yes
C16' O15' C6' 118.9(3) yes
O17' C16' N18' 121.3(4) yes
O17' C16' O15' 128.6(4) yes
N18' C16' O15' 110.0(3) yes
C19' N18' C22' 106.3(3) yes
C19' N18' C16' 123.4(3) yes
C22' N18' C16' 130.3(4) yes
N20' C19' N18' 111.7(3) yes
C21' N20' C19' 104.8(4) yes
C22' C21' N20' 111.6(4) yes
N18' C22' C21' 105.6(4) yes
C4 C3 H3A 114(2) no
C4 C3 H3B 110(2) no
H3A C3 H3B 103(3) no
H3A C3 O2 105(2) no
H3B C3 O2 112(2) no
C5 C4 H4 104(2) no
C12 C4 H4 107(2) no
H4 C4 C3 104(2) no
C6 C5 H5 109(2) no
O9 C5 H5 106(2) no
H5 C5 C4 106.5(15) no
C8 C7 H7A 110(2) no
C8 C7 H7B 111(2) no
H7A C7 H7B 109(2) no
H7A C7 C6 107(2) no
H7B C7 C6 106(2) no
C14 C8 H8 108(2) no
H8 C8 C1 104(2) no
H8 C8 C7 109(2) no
C11 C10 H10A 114(2) no
C11 C10 H10B 105(2) no
H10A C10 H10B 108(3) no
H10A C10 C1 108(2) no
H10B C10 C1 106(2) no
H11A C11 H11B 115(4) no
H11A C11 H11C 108(4) no
H11A C11 C10 110(3) no
H11B C11 H11C 106(4) no
H11B C11 C10 110(3) no
H11C C11 C10 108(3) no
H12A C12 H12B 114(3) no
H12A C12 H12C 112(3) no
H12A C12 C4 107(2) no
H12B C12 H12C 100(3) no
H12B C12 C4 113(2) no
H12C C12 C4 111(2) no
H13A C13 H13B 113(3) no
H13A C13 H13C 106(4) no
H13A C13 C6 110(2) no
H13B C13 H13C 109(3) no
H13B C13 C6 107(2) no
H13C C13 C6 112(2) no
H14A C14 H14B 115(4) no
H14A C14 H14C 101(4) no
H14A C14 C8 110(2) no
H14B C14 H14C 111(3) no
H14B C14 C8 108(2) no
H14C C14 C8 112(2) no
H19 C19 N18 118(3) no
H19 C19 N20 130(3) no
C22 C21 H21 123(3) no
H21 C21 N20 125(3) no
H22 C22 N18 120(2) no
H22 C22 C21 135(2) no
C4' C3' H3'A 110(2) no
C4' C3' H3'B 113(2) no
H3'A C3' H3'B 107(3) no
H3'A C3' O2' 106(2) no
H3'B C3' O2' 108(2) no
C5' C4' H4' 102(2) no
C12' C4' H4' 108(2) no
H4' C4' C3' 106(2) no
C6' C5' H5' 108(2) no
O9' C5' H5' 105(2) no
H5' C5' C4' 107(2) no
C8' C7' H7'A 113(2) no
C8' C7' H7'B 115(2) no
H7'A C7' H7'B 106(3) no
H7'A C7' C6' 106(2) no
H7'B C7' C6' 104(2) no
C14' C8' H8' 112(2) no
H8' C8' C1' 103(2) no
H8' C8' C7' 107(2) no
C11' C10' H10C 110(2) no
C11' C10' H10D 112(2) no
H10C C10' H10D 106(3) no
H10C C10' C1' 110(2) no
H10D C10' C1' 104(2) no
H11D C11' H11E 105(3) no
H11D C11' H11F 105(3) no
H11D C11' C10' 109(2) no
H11E C11' H11F 116(3) no
H11E C11' C10' 109(2) no
H11F C11' C10' 113(3) no
H12D C12' H12E 108(3) no
H12D C12' H12F 107(3) no
H12D C12' C4' 109(2) no
H12E C12' H12F 107(3) no
H12E C12' C4' 114(2) no
H12F C12' C4' 110(2) no
H13D C13' H13E 111(3) no
H13D C13' H13F 103(3) no
H13D C13' C6' 110(2) no
H13E C13' H13F 113(3) no
H13E C13' C6' 106(2) no
H13F C13' C6' 113(2) no
H14D C14' H14E 105(3) no
H14D C14' H14F 113(3) no
H14D C14' C8' 109(2) no
H14E C14' H14F 106(3) no
H14E C14' C8' 109(2) no
H14F C14' C8' 113(2) no
H19' C19' N18' 117(2) no
H19' C19' N20' 131(2) no
C22' C21' H21' 124(4) no
H21' C21' N20' 124(4) no
H22' C22' N18' 123(2) no
H22' C22' C21' 132(2) no

loop_
_geom_bond_atom_site_label_1
_geom_bond_atom_site_label_2
_geom_bond_site_symmetry_1
_geom_bond_site_symmetry_2
_geom_bond_distance
_geom_bond_publ_flag
O2 C1 . . 1.433(4) yes
C8 C1 . . 1.532(6) yes
O9 C1 . . 1.431(4) yes
C10 C1 . . 1.527(6) yes
C3 O2 . . 1.433(4) yes
C4 C3 . . 1.500(6) yes
C5 C4 . . 1.529(4) yes
C12 C4 . . 1.532(5) yes
C6 C5 . . 1.544(6) yes
O9 C5 . . 1.436(4) yes
C7 C6 . . 1.519(5) yes
C13 C6 . . 1.518(5) yes
O15 C6 . . 1.490(4) yes
C8 C7 . . 1.554(6) yes
C14 C8 . . 1.534(5) yes
C11 C10 . . 1.509(8) yes
C16 O15 . . 1.327(5) yes
O17 C16 . . 1.197(5) yes
N18 C16 . . 1.411(5) yes
C19 N18 . . 1.365(6) yes
C22 N18 . . 1.389(5) yes
N20 C19 . . 1.302(5) yes
C21 N20 . . 1.380(6) yes
C22 C21 . . 1.342(7) yes
O2' C1' . . 1.437(4) yes
C8' C1' . . 1.543(5) yes
O9' C1' . . 1.427(4) yes
C10' C1' . . 1.517(6) yes
C3' O2' . . 1.435(5) yes
C4' C3' . . 1.513(5) yes
C5' C4' . . 1.536(5) yes
C12' C4' . . 1.523(5) yes
C6' C5' . . 1.543(5) yes
O9' C5' . . 1.440(4) yes
C7' C6' . . 1.529(4) yes
C13' C6' . . 1.518(5) yes
O15' C6' . . 1.489(5) yes
C8' C7' . . 1.549(5) yes
C14' C8' . . 1.539(5) yes
C11' C10' . . 1.522(5) yes
C16' O15' . . 1.327(5) yes
O17' C16' . . 1.197(4) yes
N18' C16' . . 1.411(5) yes
C19' N18' . . 1.381(6) yes
C22' N18' . . 1.378(5) yes
N20' C19' . . 1.296(5) yes
C21' N20' . . 1.385(6) yes
C22' C21' . . 1.335(7) yes
H3A C3 . . .96(3) no
H3B C3 . . .96(3) no
H4 C4 . . 1.01(4) no
H5 C5 . . 1.10(3) no
H7A C7 . . 1.04(3) no
H7B C7 . . .98(3) no
H8 C8 . . .99(4) no
H10A C10 . . .97(3) no
H10B C10 . . .97(4) no
H11A C11 . . 1.01(5) no
H11B C11 . . .99(5) no
H11C C11 . . .99(5) no
H12A C12 . . 1.01(4) no
H12B C12 . . 1.03(4) no
H12C C12 . . 1.04(4) no
H13A C13 . . .99(4) no
H13B C13 . . .93(3) no
H13C C13 . . .97(4) no
H14A C14 . . 1.03(5) no
H14B C14 . . 1.01(4) no
H14C C14 . . .99(4) no
H19 C19 . . .95(4) no
H21 C21 . . .85(4) no
H22 C22 . . .98(5) no
H3'A C3' . . .93(4) no
H3'B C3' . . 1.03(3) no
H4' C4' . . .97(3) no
H5' C5' . . 1.00(3) no
H7'A C7' . . 1.03(3) no
H7'B C7' . . 1.00(3) no
H8' C8' . . 1.03(4) no
H10C C10' . . .96(4) no
H10D C10' . . .98(4) no
H11D C11' . . .98(4) no
H11E C11' . . .96(5) no
H11F C11' . . .97(4) no
H12D C12' . . 1.04(4) no
H12E C12' . . .90(4) no
H12F C12' . . 1.04(4) no
H13D C13' . . 1.03(3) no
H13E C13' . . 1.00(3) no
H13F C13' . . .98(3) no
H14D C14' . . .95(3) no
H14E C14' . . .96(4) no
H14F C14' . . 1.09(4) no
H19' C19' . . 1.03(4) no
H21' C21' . . .83(4) no
H22' C22' . . .93(4) no
